data_7249287
loop_
_publ_author_name
'Chen, Jia-Ting'
'Kuang, Xiao-Man'
'Li, You-Hong'
'Zhong, Yun-Jing'
'Zhang, Hui'
'Su, Jia-Yin'
'Chen, Wen-Bin'
'Dong, Wen'

_publ_section_title
;
 Syntheses, structures and magnetic properties of three dinuclear,
 one-dimensional and two-dimensional dysprosium(iii) complexes based on
 naphthalene diimide salicylic acid
;
_journal_issue 38
_journal_name_full CrystEngComm
_journal_page_first 5461
_journal_page_last 5468
_journal_paper_doi 10.1039/D4CE00751D
_journal_volume 26
_journal_year 2024
_chemical_formula_sum 'C96 H88 Dy2 N10 O46'
_chemical_formula_weight 2442.76
_space_group_crystal_system triclinic
_space_group_IT_number 2
_space_group_name_Hall '-P 1'
_space_group_name_H-M_alt 'P -1'
_atom_sites_solution_hydrogens mixed
_audit_creation_method SHELXL-2018/3
_audit_update_record
;
2024-07-11 deposited with the CCDC.	2024-09-04 downloaded from the CCDC.
;
_cell_angle_alpha 74.413(2)
_cell_angle_beta 71.436(2)
_cell_angle_gamma 86.5400(10)
_cell_formula_units_Z 1
_cell_length_a 11.7197(2)
_cell_length_b 12.7121(2)
_cell_length_c 17.4599(3)
_cell_measurement_reflns_used 24739
_cell_measurement_temperature 120(2)
_cell_measurement_theta_max 30.5490
_cell_measurement_theta_min 2.3790
_cell_volume 2374.28(8)
_computing_structure_refinement 'SHELXL-2018/3 (Sheldrick, 2018)'
_computing_structure_solution 'SHELXT 2018/2 (Sheldrick, 2018)'
_diffrn_ambient_temperature 120(2)
_diffrn_measured_fraction_theta_full 0.999
_diffrn_measured_fraction_theta_max 0.799
_diffrn_measurement_device_type 'XtaLAB Synergy R, DW system, HyPix'
_diffrn_radiation_type MoK\a
_diffrn_radiation_wavelength 0.71073
_diffrn_reflns_av_R_equivalents 0.0373
_diffrn_reflns_av_unetI/netI 0.0435
_diffrn_reflns_Laue_measured_fraction_full 0.999
_diffrn_reflns_Laue_measured_fraction_max 0.799
_diffrn_reflns_limit_h_max 16
_diffrn_reflns_limit_h_min -14
_diffrn_reflns_limit_k_max 18
_diffrn_reflns_limit_k_min -17
_diffrn_reflns_limit_l_max 22
_diffrn_reflns_limit_l_min -24
_diffrn_reflns_number 35944
_diffrn_reflns_point_group_measured_fraction_full 0.999
_diffrn_reflns_point_group_measured_fraction_max 0.799
_diffrn_reflns_theta_full 25.242
_diffrn_reflns_theta_max 30.945
_diffrn_reflns_theta_min 2.310
_exptl_absorpt_coefficient_mu 1.670
_exptl_crystal_colour orange
_exptl_crystal_density_diffrn 1.708
_exptl_crystal_description block
_exptl_crystal_F_000 1234
_exptl_crystal_size_max 0.210
_exptl_crystal_size_mid 0.150
_exptl_crystal_size_min 0.100
_refine_diff_density_max 2.002
_refine_diff_density_min -1.155
_refine_diff_density_rms 0.116
_refine_ls_extinction_method none
_refine_ls_goodness_of_fit_ref 1.072
_refine_ls_hydrogen_treatment constr
_refine_ls_matrix_type full
_refine_ls_number_parameters 793
_refine_ls_number_reflns 12043
_refine_ls_number_restraints 46
_refine_ls_restrained_S_all 1.079
_refine_ls_R_factor_all 0.0489
_refine_ls_R_factor_gt 0.0398
_refine_ls_shift/su_max 0.003
_refine_ls_shift/su_mean 0.000
_refine_ls_structure_factor_coef Fsqd
_refine_ls_weighting_details 'w=1/[\s^2^(Fo^2^)+(0.0578P)^2^+2.1820P] where P=(Fo^2^+2Fc^2^)/3'
_refine_ls_weighting_scheme calc
_refine_ls_wR_factor_gt 0.1018
_refine_ls_wR_factor_ref 0.1059
_reflns_Friedel_coverage 0.000
_reflns_number_gt 10303
_reflns_number_total 12043
_reflns_threshold_expression 'I > 2\s(I)'
_cod_data_source_file d4ce00751d2.cif
_cod_data_source_block exp_2021_auto
_cod_depositor_comments 'Adding full bibliography for 7249287--7249289.cif.'
_cod_database_code 7249287
_shelx_shelxl_version_number 2018/3
_shelx_space_group_comment
;
The symmetry employed for this shelxl refinement is uniquely defined
by the following loop, which should always be used as a source of
symmetry information in preference to the above space-group names.
They are only intended as comments.
;
_shelx_estimated_absorpt_t_min 0.721
_shelx_estimated_absorpt_t_max 0.851

loop_
_space_group_symop_operation_xyz
'x, y, z'
'-x, -y, -z'

loop_
_atom_site_label
_atom_site_type_symbol
_atom_site_fract_x
_atom_site_fract_y
_atom_site_fract_z
_atom_site_U_iso_or_equiv
_atom_site_adp_type
_atom_site_occupancy
_atom_site_site_symmetry_order
_atom_site_calc_flag
_atom_site_refinement_flags_posn
_atom_site_refinement_flags_adp
_atom_site_refinement_flags_occupancy
_atom_site_disorder_assembly
_atom_site_disorder_group
Dy1 Dy 0.58126(2) 0.23970(2) 0.52671(2) 0.02293(6) Uani 1 1 d . . . . .
O1 O 0.5808(3) 0.2913(2) 0.25905(16) 0.0348(6) Uani 1 1 d . . . . .
H1 H 0.591623 0.278286 0.305996 0.052 Uiso 1 1 calc R U . . .
O2 O 0.6216(2) 0.3373(2) 0.38231(15) 0.0307(5) Uani 1 1 d . . . . .
O3 O 0.6885(3) 0.5048(2) 0.36860(17) 0.0411(7) Uani 1 1 d . . . . .
O4 O 0.5018(2) 0.7647(2) 0.19644(14) 0.0281(5) Uani 1 1 d . . . . .
O5 O 0.8085(2) 0.7052(2) -0.02501(14) 0.0269(5) Uani 1 1 d . . . . .
O6 O 0.5473(2) 1.3262(2) 0.00233(15) 0.0308(5) Uani 1 1 d . . . . .
O7 O 0.8373(3) 1.2663(2) -0.22573(17) 0.0461(8) Uani 1 1 d . . . . .
O8 O 0.7533(4) 1.7408(2) -0.2819(2) 0.0573(10) Uani 1 1 d . . . . .
H8 H 0.735370 1.735340 -0.326634 0.086 Uiso 1 1 d R U . . .
O9 O 0.6968(3) 1.7026(2) -0.39726(18) 0.0367(6) Uani 1 1 d . . . . .
O10 O 0.6413(2) 1.5348(2) -0.39070(15) 0.0299(5) Uani 1 1 d . . . . .
O11 O 0.2526(3) 0.2077(2) 0.74062(19) 0.0403(7) Uani 1 1 d . . . . .
H11 H 0.316023 0.212624 0.699993 0.060 Uiso 1 1 calc R U . . .
O12 O 0.4376(2) 0.13856(19) 0.64527(15) 0.0285(5) Uani 1 1 d . . . . .
O13 O 0.4556(2) -0.0383(2) 0.65069(16) 0.0337(6) Uani 1 1 d . . . . .
O14 O 0.0997(3) -0.2499(2) 0.77817(15) 0.0393(7) Uani 1 1 d . . . . .
O15 O 0.1043(2) -0.2065(2) 1.02815(15) 0.0285(5) Uani 1 1 d . . . . .
O16 O 0.6927(3) 0.1124(3) 0.4657(2) 0.0455(7) Uani 1 1 d . . . . .
O17 O 0.7008(3) 0.1520(3) 0.6154(2) 0.0563(9) Uani 1 1 d . . . . .
H17A H 0.756130 0.189190 0.620423 0.084 Uiso 1 1 d R U . . .
H17B H 0.709820 0.090090 0.643673 0.084 Uiso 1 1 d R U . . .
O18 O 0.5508(3) 0.3337(2) 0.63430(16) 0.0366(6) Uani 1 1 d . . . . .
H18A H 0.599855 0.387629 0.619105 0.044 Uiso 1 1 d R U . . .
H18B H 0.553975 0.291329 0.680365 0.044 Uiso 1 1 d R U . . .
O19 O 0.4258(2) 0.3648(2) 0.52455(15) 0.0297(5) Uani 1 1 d . . . . .
H19A H 0.430669 0.402618 0.475358 0.036 Uiso 1 1 d R U . . .
H19B H 0.421159 0.406278 0.556288 0.036 Uiso 1 1 d R U . . .
O20 O 0.4526(2) 0.1596(2) 0.47211(16) 0.0319(5) Uani 1 1 d . . . . .
H20A H 0.494968 0.117834 0.439280 0.048 Uiso 1 1 d R U . . .
H20B H 0.424220 0.211495 0.436928 0.048 Uiso 1 1 d R U . . .
O21 O 0.7631(9) 0.3379(11) 0.4826(9) 0.060(3) Uani 0.7 1 d . . P A 1
H21A H 0.777633 0.355323 0.526004 0.089 Uiso 0.7 1 d R U P A 1
H21B H 0.757654 0.404652 0.448584 0.089 Uiso 0.7 1 d R U P A 1
N1 N 0.6591(3) 0.7324(2) 0.08867(16) 0.0232(6) Uani 1 1 d . . . . .
N2 N 0.6883(3) 1.2976(2) -0.11437(17) 0.0239(6) Uani 1 1 d . . . . .
N3 N 0.1071(2) -0.2278(2) 0.90190(16) 0.0221(5) Uani 1 1 d . . . . .
N4 N 0.8591(6) 0.0224(6) 0.4120(4) 0.0394(13) Uani 0.65 1 d . . P B 1
C1 C 0.5801(3) 0.8014(3) 0.12964(19) 0.0213(6) Uani 1 1 d . . . . .
C27 C 0.6761(3) 1.4502(3) -0.2319(2) 0.0244(6) Uani 1 1 d . . . . .
H27 H 0.650305 1.399987 -0.255014 0.029 Uiso 1 1 calc R U . . .
C2 C 0.5916(3) 0.9202(3) 0.08905(18) 0.0201(6) Uani 1 1 d . . . . .
C3 C 0.5243(3) 0.9918(3) 0.13086(19) 0.0226(6) Uani 1 1 d . . . . .
H3 H 0.472620 0.965208 0.186686 0.027 Uiso 1 1 calc R U . . .
C4 C 0.5317(3) 1.1042(3) 0.0912(2) 0.0228(6) Uani 1 1 d . . . . .
H4 H 0.485496 1.153489 0.120563 0.027 Uiso 1 1 calc R U . . .
C5 C 0.6057(3) 1.1436(3) 0.00978(19) 0.0212(6) Uani 1 1 d . . . . .
C6 C 0.6091(3) 1.2624(3) -0.0322(2) 0.0233(6) Uani 1 1 d . . . . .
C7 C 0.7634(3) 1.2289(3) -0.1581(2) 0.0289(7) Uani 1 1 d . . . . .
C8 C 0.7505(3) 1.1097(3) -0.1169(2) 0.0239(6) Uani 1 1 d . . . . .
C9 C 0.8135(3) 1.0371(3) -0.1596(2) 0.0270(7) Uani 1 1 d . . . . .
H9 H 0.860977 1.063071 -0.216626 0.032 Uiso 1 1 calc R U . . .
C10 C 0.8086(3) 0.9246(3) -0.1197(2) 0.0259(7) Uani 1 1 d . . . . .
H10 H 0.853306 0.875426 -0.149679 0.031 Uiso 1 1 calc R U . . .
C11 C 0.7389(3) 0.8855(3) -0.03712(19) 0.0199(6) Uani 1 1 d . . . . .
C12 C 0.7410(3) 0.7682(3) 0.00702(19) 0.0219(6) Uani 1 1 d . . . . .
C13 C 0.6698(3) 0.9585(3) 0.00612(18) 0.0194(6) Uani 1 1 d . . . . .
C14 C 0.6749(3) 1.0719(3) -0.03385(19) 0.0197(6) Uani 1 1 d . . . . .
C15 C 0.6506(3) 0.6164(3) 0.1307(2) 0.0243(7) Uani 1 1 d . . . . .
C16 C 0.6201(3) 0.5422(3) 0.0937(2) 0.0266(7) Uani 1 1 d . . . . .
H16 H 0.612398 0.566363 0.039173 0.032 Uiso 1 1 calc R U . . .
C17 C 0.6011(3) 0.4333(3) 0.1371(2) 0.0284(7) Uani 1 1 d . . . . .
H17 H 0.582613 0.382151 0.111600 0.034 Uiso 1 1 calc R U . . .
C18 C 0.6089(3) 0.3976(3) 0.2178(2) 0.0268(7) Uani 1 1 d . . . . .
C19 C 0.6433(3) 0.4722(3) 0.25404(19) 0.0238(6) Uani 1 1 d . . . . .
C20 C 0.6649(3) 0.5815(3) 0.2083(2) 0.0242(6) Uani 1 1 d . . . . .
H20 H 0.689892 0.632263 0.231370 0.029 Uiso 1 1 calc R U . . .
C21 C 0.6515(3) 0.4374(3) 0.3405(2) 0.0283(7) Uani 1 1 d . . . . .
C22 C 0.6968(3) 1.4132(3) -0.1556(2) 0.0255(7) Uani 1 1 d . . . . .
C23 C 0.7300(3) 1.4872(3) -0.1196(2) 0.0318(8) Uani 1 1 d . . . . .
H23 H 0.741560 1.462289 -0.066252 0.038 Uiso 1 1 calc R U . . .
C24 C 0.7458(4) 1.5969(3) -0.1616(3) 0.0384(9) Uani 1 1 d . . . . .
H24 H 0.767729 1.647316 -0.136891 0.046 Uiso 1 1 calc R U . . .
C25 C 0.7300(4) 1.6337(3) -0.2398(3) 0.0365(9) Uani 1 1 d . . . . .
C26 C 0.6927(3) 1.5608(3) -0.2754(2) 0.0279(7) Uani 1 1 d . . . . .
C28 C 0.6739(3) 1.6003(3) -0.3593(2) 0.0275(7) Uani 1 1 d . . . . .
C35 C 0.0880(3) -0.2907(3) 0.8516(2) 0.0260(7) Uani 1 1 d . . . . .
C29 C 0.0836(3) -0.2648(3) 0.9887(2) 0.0219(6) Uani 1 1 d . . . . .
C30 C 0.0322(3) -0.3781(3) 1.02982(19) 0.0208(6) Uani 1 1 d . . . . .
C31 C -0.0017(3) -0.4159(3) 1.1155(2) 0.0252(7) Uani 1 1 d . . . . .
H31 H 0.003741 -0.368814 1.148243 0.030 Uiso 1 1 calc R U . . .
C32 C -0.0448(3) -0.5246(3) 1.1549(2) 0.0268(7) Uani 1 1 d . . . . .
H32 H -0.068697 -0.550731 1.214205 0.032 Uiso 1 1 calc R U . . .
C33 C -0.0521(3) -0.5928(3) 1.10706(19) 0.0219(6) Uani 1 1 d . . . . .
C34 C -0.0220(3) -0.5546(2) 1.01957(19) 0.0190(6) Uani 1 1 d . . . . .
C36 C 0.1477(3) -0.1145(3) 0.8611(2) 0.0227(6) Uani 1 1 d . . . . .
C37 C 0.0798(3) -0.0304(3) 0.8882(2) 0.0273(7) Uani 1 1 d . . . . .
H37 H 0.008132 -0.046676 0.934674 0.033 Uiso 1 1 calc R U . . .
C38 C 0.1167(3) 0.0775(3) 0.8474(2) 0.0293(7) Uani 1 1 d . . . . .
H38 H 0.071107 0.135170 0.866254 0.035 Uiso 1 1 calc R U . . .
C39 C 0.2212(3) 0.1008(3) 0.7785(2) 0.0273(7) Uani 1 1 d . . . . .
C40 C 0.2891(3) 0.0169(3) 0.7505(2) 0.0225(6) Uani 1 1 d . . . . .
C41 C 0.2519(3) -0.0913(3) 0.79344(19) 0.0220(6) Uani 1 1 d . . . . .
H41 H 0.298503 -0.149369 0.775978 0.026 Uiso 1 1 calc R U . . .
C42 C 0.4024(3) 0.0380(3) 0.6766(2) 0.0239(7) Uani 1 1 d . . . . .
C47 C 0.7729(8) 0.0835(9) 0.4143(6) 0.048(2) Uani 0.65 1 d . . P B 1
H47 H 0.769327 0.117029 0.359533 0.058 Uiso 0.65 1 calc R U P B 1
C44 C 0.9544(8) 0.0112(9) 0.3416(5) 0.058(2) Uani 0.65 1 d . . P B 1
H44A H 0.949731 -0.061860 0.333977 0.087 Uiso 0.65 1 calc R U P B 1
H44B H 1.031351 0.021214 0.350048 0.087 Uiso 0.65 1 calc R U P B 1
H44C H 0.948382 0.066409 0.291728 0.087 Uiso 0.65 1 calc R U P B 1
C46 C 0.8514(11) -0.0586(10) 0.4951(7) 0.087(3) Uani 0.65 1 d . U P B 1
H46A H 0.913059 -0.039713 0.516518 0.131 Uiso 0.65 1 calc R U P B 1
H46B H 0.864679 -0.132380 0.487189 0.131 Uiso 0.65 1 calc R U P B 1
H46C H 0.771529 -0.056263 0.535376 0.131 Uiso 0.65 1 calc R U P B 1
C53 C -0.0037(9) 0.4889(9) 0.6568(7) 0.078(3) Uani 0.7 1 d . . P C 1
H53A H 0.075612 0.522598 0.643881 0.116 Uiso 0.7 1 calc R U P C 1
H53B H -0.036930 0.457053 0.717382 0.116 Uiso 0.7 1 calc R U P C 1
H53C H -0.057753 0.544455 0.638223 0.116 Uiso 0.7 1 calc R U P C 1
O23 O 0.9131(10) 0.2103(10) 0.6086(7) 0.045(2) Uani 0.3 1 d G U P D 2
H23A H 0.922488 0.146872 0.597728 0.068 Uiso 0.3 1 d G U P D 2
H23B H 0.982235 0.244403 0.580980 0.068 Uiso 0.3 1 d G U P D 2
N7 N 0.0093(5) 0.3968(9) 0.6104(4) 0.086(3) Uani 0.7 1 d . . P C 1
C54 C 0.1134(11) 0.3198(10) 0.6003(8) 0.103(3) Uani 0.7 1 d . U P C 1
H54A H 0.097486 0.258325 0.650525 0.154 Uiso 0.7 1 calc R U P C 1
H54B H 0.187543 0.358910 0.592509 0.154 Uiso 0.7 1 calc R U P C 1
H54C H 0.122654 0.292449 0.551332 0.154 Uiso 0.7 1 calc R U P C 1
C52 C -0.0752(11) 0.3932(10) 0.5853(7) 0.094(3) Uani 0.7 1 d . U P C 1
H52 H -0.123163 0.454328 0.572593 0.113 Uiso 0.7 1 calc R U P C 1
N6 N 0.9514(11) 0.3974(11) 0.4079(9) 0.063(4) Uani 0.3 1 d D . P A 2
C49 C 0.8357(11) 0.3985(18) 0.4556(11) 0.065(5) Uani 0.3 1 d D . P A 2
H49 H 0.831904 0.467343 0.467784 0.077 Uiso 0.3 1 calc R U P A 2
C50 C 0.9961(17) 0.2979(13) 0.3862(12) 0.070(6) Uani 0.3 1 d D . P A 2
H50A H 1.063154 0.272904 0.408088 0.106 Uiso 0.3 1 calc R U P A 2
H50B H 1.024231 0.311300 0.325074 0.106 Uiso 0.3 1 calc R U P A 2
H50C H 0.931539 0.241791 0.410488 0.106 Uiso 0.3 1 calc R U P A 2
O25 O 0.6530(4) -0.0576(3) 0.7080(2) 0.0602(10) Uani 1 1 d . . . . .
H25A H 0.592826 -0.054226 0.690325 0.072 Uiso 1 1 d R U . . .
H25B H 0.682016 -0.120936 0.710525 0.072 Uiso 1 1 d R U . . .
O24 O -0.0924(7) 0.3049(9) 0.5782(9) 0.169(6) Uani 0.7 1 d . . P C 1
C51 C 1.0199(18) 0.5060(18) 0.3933(15) 0.072(6) Uani 0.3 1 d D . P A 2
H51A H 1.047250 0.542994 0.333281 0.108 Uiso 0.3 1 calc R U P A 2
H51B H 1.089659 0.489805 0.413529 0.108 Uiso 0.3 1 calc R U P A 2
H51C H 0.965915 0.553465 0.423765 0.108 Uiso 0.3 1 calc R U P A 2
O22 O 0.737(3) 0.363(3) 0.491(2) 0.060(3) Uani 0.3 1 d . U P A 2
C48 C 0.805(2) 0.1293(13) 0.4125(9) 0.051(5) Uani 0.35 1 d . . P B 2
H48 H 0.824832 0.203136 0.381110 0.061 Uiso 0.35 1 calc R U P B 2
N5 N 0.8806(14) 0.0715(13) 0.3987(10) 0.055(4) Uani 0.35 1 d D U P B 2
C43 C 0.827(2) -0.0498(17) 0.4340(16) 0.099(7) Uani 0.35 1 d D U P B 2
H43A H 0.759876 -0.055439 0.485603 0.149 Uiso 0.35 1 calc R U P B 2
H43B H 0.890075 -0.099896 0.445911 0.149 Uiso 0.35 1 calc R U P B 2
H43C H 0.798913 -0.069033 0.392283 0.149 Uiso 0.35 1 calc R U P B 2
C45 C 0.997(2) 0.060(2) 0.3437(19) 0.111(11) Uani 0.35 1 d . . P B 2
H45A H 0.989461 0.034470 0.297237 0.166 Uiso 0.35 1 calc R U P B 2
H45B H 1.041769 0.006339 0.374435 0.166 Uiso 0.35 1 calc R U P B 2
H45C H 1.040940 0.130395 0.321546 0.166 Uiso 0.35 1 calc R U P B 2

loop_
_atom_site_aniso_label
_atom_site_aniso_U_11
_atom_site_aniso_U_22
_atom_site_aniso_U_33
_atom_site_aniso_U_23
_atom_site_aniso_U_13
_atom_site_aniso_U_12
Dy1 0.02323(9) 0.02195(9) 0.01935(8) 0.00070(6) -0.00531(6) -0.00331(5)
O1 0.0531(17) 0.0191(12) 0.0288(13) -0.0036(10) -0.0104(12) 0.0018(11)
O2 0.0409(14) 0.0232(12) 0.0219(12) 0.0003(9) -0.0069(10) 0.0015(10)
O3 0.066(2) 0.0294(14) 0.0319(14) -0.0051(11) -0.0225(14) -0.0003(13)
O4 0.0278(12) 0.0273(12) 0.0206(11) -0.0006(9) -0.0008(9) 0.0015(10)
O5 0.0265(12) 0.0263(12) 0.0226(11) -0.0043(9) -0.0031(9) 0.0056(9)
O6 0.0396(14) 0.0267(13) 0.0247(12) -0.0070(10) -0.0092(10) 0.0072(11)
O7 0.0489(17) 0.0299(14) 0.0319(14) 0.0066(11) 0.0116(12) 0.0076(12)
O8 0.102(3) 0.0213(14) 0.069(2) -0.0006(14) -0.061(2) -0.0070(16)
O9 0.0609(18) 0.0183(12) 0.0419(15) -0.0040(11) -0.0351(14) 0.0035(12)
O10 0.0390(14) 0.0235(12) 0.0272(12) -0.0017(10) -0.0139(11) -0.0027(10)
O11 0.0390(15) 0.0150(12) 0.0533(18) -0.0064(11) 0.0030(13) -0.0066(10)
O12 0.0321(13) 0.0211(12) 0.0246(12) 0.0006(9) -0.0022(10) -0.0080(10)
O13 0.0349(14) 0.0267(13) 0.0277(13) -0.0043(10) 0.0046(10) -0.0036(10)
O14 0.0626(19) 0.0314(14) 0.0205(12) 0.0024(10) -0.0122(12) -0.0205(13)
O15 0.0339(13) 0.0251(12) 0.0256(12) -0.0043(10) -0.0087(10) -0.0084(10)
O16 0.0394(16) 0.0486(18) 0.0474(17) -0.0166(14) -0.0106(13) 0.0115(14)
O17 0.060(2) 0.060(2) 0.057(2) -0.0078(16) -0.0385(17) 0.0162(17)
O18 0.0615(18) 0.0261(13) 0.0245(12) 0.0010(10) -0.0203(12) -0.0130(12)
O19 0.0375(14) 0.0299(13) 0.0230(12) -0.0077(10) -0.0119(10) 0.0067(10)
O20 0.0393(14) 0.0278(13) 0.0328(13) -0.0083(10) -0.0176(11) 0.0049(11)
O21 0.038(5) 0.086(7) 0.039(3) 0.012(4) -0.010(4) -0.031(4)
N1 0.0252(14) 0.0219(13) 0.0176(12) -0.0013(10) -0.0037(10) 0.0012(11)
N2 0.0261(14) 0.0209(13) 0.0218(13) -0.0023(10) -0.0065(11) 0.0030(11)
N3 0.0220(13) 0.0193(13) 0.0207(13) -0.0015(10) -0.0025(10) -0.0079(10)
N4 0.038(3) 0.037(3) 0.038(3) -0.013(3) -0.003(2) 0.008(3)
C1 0.0210(15) 0.0247(16) 0.0168(14) -0.0042(12) -0.0053(11) 0.0012(12)
C27 0.0257(16) 0.0223(16) 0.0259(16) -0.0048(13) -0.0103(13) 0.0003(12)
C2 0.0200(15) 0.0228(15) 0.0171(14) -0.0032(11) -0.0076(11) 0.0020(11)
C3 0.0214(15) 0.0297(17) 0.0160(14) -0.0054(12) -0.0059(11) 0.0016(12)
C4 0.0228(15) 0.0273(17) 0.0208(15) -0.0093(13) -0.0083(12) 0.0046(12)
C5 0.0202(15) 0.0234(16) 0.0203(14) -0.0038(12) -0.0086(12) 0.0005(12)
C6 0.0262(16) 0.0246(16) 0.0200(14) -0.0053(12) -0.0093(12) 0.0023(12)
C7 0.0291(17) 0.0269(17) 0.0239(16) -0.0002(13) -0.0049(13) 0.0034(13)
C8 0.0230(16) 0.0247(16) 0.0204(15) -0.0007(12) -0.0063(12) 0.0002(12)
C9 0.0279(17) 0.0291(18) 0.0164(14) 0.0000(12) -0.0017(12) 0.0016(13)
C10 0.0251(16) 0.0271(17) 0.0211(15) -0.0043(13) -0.0032(12) 0.0036(13)
C11 0.0201(15) 0.0209(15) 0.0173(14) -0.0020(11) -0.0066(11) 0.0001(11)
C12 0.0197(15) 0.0250(16) 0.0192(14) -0.0044(12) -0.0049(12) 0.0015(12)
C13 0.0187(14) 0.0231(15) 0.0177(14) -0.0050(11) -0.0075(11) 0.0008(11)
C14 0.0195(14) 0.0230(15) 0.0177(14) -0.0037(11) -0.0089(11) 0.0010(11)
C15 0.0253(16) 0.0220(16) 0.0203(15) -0.0019(12) -0.0035(12) 0.0024(12)
C16 0.0300(17) 0.0279(17) 0.0194(15) -0.0049(13) -0.0059(13) 0.0017(13)
C17 0.0340(19) 0.0254(17) 0.0264(17) -0.0106(13) -0.0076(14) 0.0035(14)
C18 0.0312(18) 0.0183(15) 0.0265(16) -0.0055(13) -0.0042(13) 0.0048(13)
C19 0.0268(16) 0.0217(16) 0.0182(14) -0.0022(12) -0.0036(12) 0.0031(12)
C20 0.0265(16) 0.0223(16) 0.0206(15) -0.0042(12) -0.0046(12) 0.0032(12)
C21 0.0329(18) 0.0253(17) 0.0214(16) -0.0031(13) -0.0043(13) 0.0047(14)
C22 0.0252(16) 0.0220(16) 0.0266(16) -0.0019(13) -0.0087(13) 0.0031(12)
C23 0.0349(19) 0.0328(19) 0.0312(18) -0.0056(15) -0.0183(15) 0.0047(15)
C24 0.053(2) 0.0265(19) 0.048(2) -0.0127(17) -0.031(2) 0.0027(17)
C25 0.049(2) 0.0212(17) 0.047(2) -0.0049(16) -0.0287(19) 0.0011(16)
C26 0.0323(18) 0.0219(16) 0.0313(18) -0.0016(13) -0.0171(14) 0.0018(13)
C28 0.0298(17) 0.0224(16) 0.0297(17) -0.0024(13) -0.0120(14) -0.0001(13)
C35 0.0274(17) 0.0247(16) 0.0211(15) -0.0027(13) -0.0024(12) -0.0083(13)
C29 0.0166(14) 0.0225(16) 0.0228(15) -0.0041(12) -0.0019(11) -0.0034(11)
C30 0.0155(14) 0.0218(15) 0.0206(14) -0.0022(12) -0.0018(11) -0.0020(11)
C31 0.0273(17) 0.0228(16) 0.0226(15) -0.0054(13) -0.0034(13) -0.0044(13)
C32 0.0290(17) 0.0288(17) 0.0174(14) -0.0022(12) -0.0017(12) -0.0088(13)
C33 0.0193(15) 0.0231(16) 0.0200(15) -0.0036(12) -0.0022(11) -0.0049(12)
C34 0.0146(13) 0.0184(15) 0.0201(14) -0.0031(11) -0.0015(11) -0.0023(11)
C36 0.0220(15) 0.0196(15) 0.0238(15) -0.0018(12) -0.0058(12) -0.0052(12)
C37 0.0203(16) 0.0297(18) 0.0283(17) -0.0066(14) -0.0031(13) -0.0038(13)
C38 0.0274(17) 0.0233(17) 0.0365(19) -0.0110(14) -0.0064(14) 0.0011(13)
C39 0.0265(17) 0.0195(16) 0.0324(18) -0.0034(13) -0.0062(14) -0.0052(12)
C40 0.0226(15) 0.0192(15) 0.0225(15) -0.0017(12) -0.0052(12) -0.0043(12)
C41 0.0245(16) 0.0190(15) 0.0213(15) -0.0026(12) -0.0073(12) -0.0037(12)
C42 0.0259(16) 0.0227(16) 0.0197(14) 0.0004(12) -0.0062(12) -0.0073(12)
C47 0.045(4) 0.058(6) 0.049(5) -0.030(5) -0.015(3) 0.011(4)
C44 0.046(5) 0.078(7) 0.035(4) -0.015(4) 0.004(3) 0.021(4)
C46 0.086(4) 0.085(4) 0.085(3) -0.019(2) -0.024(2) 0.0072(19)
C53 0.059(6) 0.081(6) 0.070(6) -0.027(5) 0.022(5) -0.028(5)
O23 0.043(3) 0.048(3) 0.046(3) -0.0119(19) -0.0159(19) 0.0012(19)
N7 0.028(3) 0.153(8) 0.036(3) 0.034(4) -0.003(2) 0.011(4)
C54 0.096(4) 0.104(4) 0.110(4) -0.020(2) -0.041(2) 0.001(2)
C52 0.094(3) 0.095(3) 0.093(3) -0.0253(13) -0.0296(14) 0.0026(10)
N6 0.044(8) 0.070(10) 0.059(9) 0.009(7) -0.009(6) -0.026(7)
C49 0.022(7) 0.094(14) 0.059(10) 0.005(9) -0.005(7) -0.020(8)
C50 0.060(11) 0.049(10) 0.063(11) 0.006(8) 0.016(9) 0.008(8)
O25 0.073(2) 0.062(2) 0.060(2) -0.0302(18) -0.0356(19) 0.0354(19)
O24 0.054(4) 0.150(8) 0.393(18) -0.192(11) -0.098(7) 0.044(5)
C51 0.035(9) 0.12(2) 0.057(13) -0.019(13) -0.007(9) -0.009(10)
O22 0.038(5) 0.086(7) 0.039(3) 0.012(4) -0.010(4) -0.031(4)
C48 0.095(15) 0.029(8) 0.016(5) -0.001(6) -0.009(7) 0.024(8)
N5 0.055(4) 0.055(4) 0.055(4) -0.0145(14) -0.0170(16) 0.0019(10)
C43 0.098(7) 0.099(7) 0.100(7) -0.027(3) -0.031(3) 0.004(2)
C45 0.056(14) 0.10(2) 0.15(3) -0.062(19) 0.030(14) -0.003(12)

loop_
_atom_type_symbol
_atom_type_description
_atom_type_scat_dispersion_real
_atom_type_scat_dispersion_imag
_atom_type_scat_source
C C 0.0033 0.0016 'International Tables Vol C Tables 4.2.6.8 and 6.1.1.4'
H H 0.0000 0.0000 'International Tables Vol C Tables 4.2.6.8 and 6.1.1.4'
Dy Dy -0.1892 4.4098 'International Tables Vol C Tables 4.2.6.8 and 6.1.1.4'
N N 0.0061 0.0033 'International Tables Vol C Tables 4.2.6.8 and 6.1.1.4'
O O 0.0106 0.0060 'International Tables Vol C Tables 4.2.6.8 and 6.1.1.4'

loop_
_geom_angle_atom_site_label_1
_geom_angle_atom_site_label_2
_geom_angle_atom_site_label_3
_geom_angle
_geom_angle_site_symmetry_1
_geom_angle_site_symmetry_3
_geom_angle_publ_flag
O16 Dy1 O22 96.6(8) . . ?
O16 Dy1 O12 104.83(10) . . ?
O22 Dy1 O12 139.6(10) . . ?
O16 Dy1 O21 85.6(3) . . ?
O12 Dy1 O21 142.6(4) . . ?
O16 Dy1 O19 145.79(10) . . ?
O22 Dy1 O19 97.9(8) . . ?
O12 Dy1 O19 83.24(9) . . ?
O21 Dy1 O19 108.3(3) . . ?
O16 Dy1 O2 80.80(10) . . ?
O22 Dy1 O2 71.6(10) . . ?
O12 Dy1 O2 144.85(9) . . ?
O21 Dy1 O2 71.6(4) . . ?
O19 Dy1 O2 74.73(9) . . ?
O16 Dy1 O18 145.11(11) . . ?
O22 Dy1 O18 69.9(9) . . ?
O12 Dy1 O18 73.04(9) . . ?
O21 Dy1 O18 78.2(3) . . ?
O19 Dy1 O18 69.09(9) . . ?
O2 Dy1 O18 121.57(8) . . ?
O16 Dy1 O20 73.39(10) . . ?
O22 Dy1 O20 144.0(10) . . ?
O12 Dy1 O20 75.81(9) . . ?
O21 Dy1 O20 140.9(4) . . ?
O19 Dy1 O20 76.70(9) . . ?
O2 Dy1 O20 72.71(9) . . ?
O18 Dy1 O20 135.70(10) . . ?
O16 Dy1 O17 73.52(12) . . ?
O22 Dy1 O17 76.4(9) . . ?
O12 Dy1 O17 77.44(11) . . ?
O21 Dy1 O17 71.2(4) . . ?
O19 Dy1 O17 140.18(11) . . ?
O2 Dy1 O17 135.89(11) . . ?
O18 Dy1 O17 72.06(11) . . ?
O20 Dy1 O17 129.77(11) . . ?
C18 O1 H1 109.5 . . ?
C21 O2 Dy1 134.0(2) . . ?
C25 O8 H8 95.3 . . ?
C39 O11 H11 109.5 . . ?
C42 O12 Dy1 136.7(2) . . ?
C47 O16 Dy1 154.3(6) . . ?
C48 O16 Dy1 125.0(7) . . ?
Dy1 O17 H17A 119.9 . . ?
Dy1 O17 H17B 138.8 . . ?
H17A O17 H17B 101.2 . . ?
Dy1 O18 H18A 112.3 . . ?
Dy1 O18 H18B 112.5 . . ?
H18A O18 H18B 110.1 . . ?
Dy1 O19 H19A 112.8 . . ?
Dy1 O19 H19B 112.5 . . ?
H19A O19 H19B 110.3 . . ?
Dy1 O20 H20A 110.9 . . ?
Dy1 O20 H20B 110.8 . . ?
H20A O20 H20B 103.1 . . ?
Dy1 O21 H21A 111.4 . . ?
Dy1 O21 H21B 109.9 . . ?
H21A O21 H21B 102.2 . . ?
C1 N1 C12 123.7(3) . . ?
C1 N1 C15 117.8(3) . . ?
C12 N1 C15 118.4(3) . . ?
C7 N2 C6 124.5(3) . . ?
C7 N2 C22 117.4(3) . . ?
C6 N2 C22 118.0(3) . . ?
C29 N3 C35 124.6(3) . . ?
C29 N3 C36 118.0(3) . . ?
C35 N3 C36 117.3(3) . . ?
C47 N4 C44 128.3(8) . . ?
C47 N4 C46 114.3(8) . . ?
C44 N4 C46 117.1(7) . . ?
O4 C1 N1 121.1(3) . . ?
O4 C1 C2 120.7(3) . . ?
N1 C1 C2 118.2(3) . . ?
C22 C27 C26 120.8(3) . . ?
C22 C27 H27 119.6 . . ?
C26 C27 H27 119.6 . . ?
C3 C2 C13 120.7(3) . . ?
C3 C2 C1 120.0(3) . . ?
C13 C2 C1 119.3(3) . . ?
C2 C3 C4 120.1(3) . . ?
C2 C3 H3 119.9 . . ?
C4 C3 H3 119.9 . . ?
C5 C4 C3 120.4(3) . . ?
C5 C4 H4 119.8 . . ?
C3 C4 H4 119.8 . . ?
C4 C5 C14 120.3(3) . . ?
C4 C5 C6 119.7(3) . . ?
C14 C5 C6 120.0(3) . . ?
O6 C6 N2 121.2(3) . . ?
O6 C6 C5 122.0(3) . . ?
N2 C6 C5 116.8(3) . . ?
O7 C7 N2 120.7(3) . . ?
O7 C7 C8 122.1(3) . . ?
N2 C7 C8 117.2(3) . . ?
C9 C8 C14 120.4(3) . . ?
C9 C8 C7 120.0(3) . . ?
C14 C8 C7 119.6(3) . . ?
C8 C9 C10 120.7(3) . . ?
C8 C9 H9 119.7 . . ?
C10 C9 H9 119.7 . . ?
C11 C10 C9 120.3(3) . . ?
C11 C10 H10 119.8 . . ?
C9 C10 H10 119.8 . . ?
C10 C11 C13 119.5(3) . . ?
C10 C11 C12 120.3(3) . . ?
C13 C11 C12 120.2(3) . . ?
O5 C12 N1 120.9(3) . . ?
O5 C12 C11 122.2(3) . . ?
N1 C12 C11 116.9(3) . . ?
C11 C13 C2 120.9(3) . . ?
C11 C13 C14 120.3(3) . . ?
C2 C13 C14 118.7(3) . . ?
C5 C14 C8 121.5(3) . . ?
C5 C14 C13 119.8(3) . . ?
C8 C14 C13 118.7(3) . . ?
C20 C15 C16 120.5(3) . . ?
C20 C15 N1 119.9(3) . . ?
C16 C15 N1 119.4(3) . . ?
C17 C16 C15 119.3(3) . . ?
C17 C16 H16 120.3 . . ?
C15 C16 H16 120.3 . . ?
C16 C17 C18 120.7(3) . . ?
C16 C17 H17 119.6 . . ?
C18 C17 H17 119.6 . . ?
O1 C18 C17 117.7(3) . . ?
O1 C18 C19 122.6(3) . . ?
C17 C18 C19 119.7(3) . . ?
C20 C19 C18 118.6(3) . . ?
C20 C19 C21 120.0(3) . . ?
C18 C19 C21 121.3(3) . . ?
C15 C20 C19 120.9(3) . . ?
C15 C20 H20 119.5 . . ?
C19 C20 H20 119.5 . . ?
O3 C21 O2 123.4(3) . . ?
O3 C21 C19 119.2(3) . . ?
O2 C21 C19 117.4(3) . . ?
C27 C22 C23 119.9(3) . . ?
C27 C22 N2 120.2(3) . . ?
C23 C22 N2 119.9(3) . . ?
C24 C23 C22 119.9(3) . . ?
C24 C23 H23 120.1 . . ?
C22 C23 H23 120.1 . . ?
C23 C24 C25 120.3(4) . . ?
C23 C24 H24 119.8 . . ?
C25 C24 H24 119.8 . . ?
O8 C25 C24 118.9(3) . . ?
O8 C25 C26 120.7(3) . . ?
C24 C25 C26 120.3(3) . . ?
C27 C26 C25 118.7(3) . . ?
C27 C26 C28 120.7(3) . . ?
C25 C26 C28 120.6(3) . . ?
O10 C28 O9 122.9(3) . . ?
O10 C28 C26 120.1(3) . . ?
O9 C28 C26 116.9(3) . . ?
O14 C35 N3 120.8(3) . . ?
O14 C35 C33 122.3(3) . 2_547 ?
N3 C35 C33 116.9(3) . 2_547 ?
O15 C29 N3 121.0(3) . . ?
O15 C29 C30 122.2(3) . . ?
N3 C29 C30 116.8(3) . . ?
C31 C30 C34 120.8(3) . 2_547 ?
C31 C30 C29 119.5(3) . . ?
C34 C30 C29 119.6(3) 2_547 . ?
C30 C31 C32 120.1(3) . . ?
C30 C31 H31 119.9 . . ?
C32 C31 H31 119.9 . . ?
C33 C32 C31 119.7(3) . . ?
C33 C32 H32 120.1 . . ?
C31 C32 H32 120.1 . . ?
C32 C33 C34 121.1(3) . . ?
C32 C33 C35 119.4(3) . 2_547 ?
C34 C33 C35 119.5(3) . 2_547 ?
C30 C34 C33 121.8(3) 2_547 . ?
C30 C34 C34 119.4(4) 2_547 2_547 ?
C33 C34 C34 118.7(4) . 2_547 ?
C41 C36 C37 120.3(3) . . ?
C41 C36 N3 119.5(3) . . ?
C37 C36 N3 120.1(3) . . ?
C38 C37 C36 119.9(3) . . ?
C38 C37 H37 120.1 . . ?
C36 C37 H37 120.1 . . ?
C37 C38 C39 119.7(3) . . ?
C37 C38 H38 120.2 . . ?
C39 C38 H38 120.2 . . ?
O11 C39 C40 122.1(3) . . ?
O11 C39 C38 117.2(3) . . ?
C40 C39 C38 120.7(3) . . ?
C39 C40 C41 118.8(3) . . ?
C39 C40 C42 122.6(3) . . ?
C41 C40 C42 118.6(3) . . ?
C36 C41 C40 120.5(3) . . ?
C36 C41 H41 119.7 . . ?
C40 C41 H41 119.7 . . ?
O13 C42 O12 124.3(3) . . ?
O13 C42 C40 120.5(3) . . ?
O12 C42 C40 115.2(3) . . ?
O16 C47 N4 138.1(10) . . ?
O16 C47 H47 111.0 . . ?
N4 C47 H47 111.0 . . ?
N4 C44 H44A 109.5 . . ?
N4 C44 H44B 109.5 . . ?
H44A C44 H44B 109.5 . . ?
N4 C44 H44C 109.5 . . ?
H44A C44 H44C 109.5 . . ?
H44B C44 H44C 109.5 . . ?
N4 C46 H46A 109.5 . . ?
N4 C46 H46B 109.5 . . ?
H46A C46 H46B 109.5 . . ?
N4 C46 H46C 109.5 . . ?
H46A C46 H46C 109.5 . . ?
H46B C46 H46C 109.5 . . ?
N7 C53 H53A 109.5 . . ?
N7 C53 H53B 109.5 . . ?
H53A C53 H53B 109.5 . . ?
N7 C53 H53C 109.5 . . ?
H53A C53 H53C 109.5 . . ?
H53B C53 H53C 109.5 . . ?
H23A O23 H23B 104.5 . . ?
C52 N7 C54 124.2(12) . . ?
C52 N7 C53 111.9(10) . . ?
C54 N7 C53 123.9(9) . . ?
N7 C54 H54A 109.5 . . ?
N7 C54 H54B 109.5 . . ?
H54A C54 H54B 109.5 . . ?
N7 C54 H54C 109.5 . . ?
H54A C54 H54C 109.5 . . ?
H54B C54 H54C 109.5 . . ?
O24 C52 N7 113.3(13) . . ?
O24 C52 H52 123.4 . . ?
N7 C52 H52 123.4 . . ?
C49 N6 C50 118.4(15) . . ?
C49 N6 C51 111.3(15) . . ?
C50 N6 C51 129.9(15) . . ?
O22 C49 N6 156(3) . . ?
O22 C49 H49 102.2 . . ?
N6 C49 H49 102.2 . . ?
N6 C50 H50A 109.5 . . ?
N6 C50 H50B 109.5 . . ?
H50A C50 H50B 109.5 . . ?
N6 C50 H50C 109.5 . . ?
H50A C50 H50C 109.5 . . ?
H50B C50 H50C 109.5 . . ?
H25A O25 H25B 108.5 . . ?
N6 C51 H51A 109.5 . . ?
N6 C51 H51B 109.5 . . ?
H51A C51 H51B 109.5 . . ?
N6 C51 H51C 109.5 . . ?
H51A C51 H51C 109.5 . . ?
H51B C51 H51C 109.5 . . ?
C49 O22 Dy1 154(3) . . ?
N5 C48 O16 131.2(16) . . ?
N5 C48 H48 114.4 . . ?
O16 C48 H48 114.4 . . ?
C48 N5 C45 145(2) . . ?
C48 N5 C43 109.0(18) . . ?
C45 N5 C43 103.0(18) . . ?
N5 C43 H43A 109.5 . . ?
N5 C43 H43B 109.5 . . ?
H43A C43 H43B 109.5 . . ?
N5 C43 H43C 109.5 . . ?
H43A C43 H43C 109.5 . . ?
H43B C43 H43C 109.5 . . ?
N5 C45 H45A 109.5 . . ?
N5 C45 H45B 109.5 . . ?
H45A C45 H45B 109.5 . . ?
N5 C45 H45C 109.5 . . ?
H45A C45 H45C 109.5 . . ?
H45B C45 H45C 109.5 . . ?

loop_
_geom_bond_atom_site_label_1
_geom_bond_atom_site_label_2
_geom_bond_distance
_geom_bond_site_symmetry_2
_geom_bond_publ_flag
Dy1 O16 2.290(3) . ?
Dy1 O22 2.30(4) . ?
Dy1 O12 2.320(2) . ?
Dy1 O21 2.335(13) . ?
Dy1 O19 2.347(2) . ?
Dy1 O2 2.398(2) . ?
Dy1 O18 2.411(3) . ?
Dy1 O20 2.417(3) . ?
Dy1 O17 2.423(3) . ?
O1 C18 1.353(4) . ?
O1 H1 0.8400 . ?
O2 C21 1.290(4) . ?
O3 C21 1.253(5) . ?
O4 C1 1.223(4) . ?
O5 C12 1.209(4) . ?
O6 C6 1.208(4) . ?
O7 C7 1.212(4) . ?
O8 C25 1.359(5) . ?
O8 H8 0.8921 . ?
O9 C28 1.291(4) . ?
O10 C28 1.247(4) . ?
O11 C39 1.357(4) . ?
O11 H11 0.8400 . ?
O12 C42 1.283(4) . ?
O13 C42 1.232(4) . ?
O14 C35 1.213(4) . ?
O15 C29 1.219(4) . ?
O16 C47 1.192(10) . ?
O16 C48 1.34(2) . ?
O17 H17A 0.8637 . ?
O17 H17B 0.8298 . ?
O18 H18A 0.8501 . ?
O18 H18B 0.8499 . ?
O19 H19A 0.8500 . ?
O19 H19B 0.8500 . ?
O20 H20A 0.8986 . ?
O20 H20B 0.8994 . ?
O21 H21A 0.9113 . ?
O21 H21B 0.9079 . ?
N1 C1 1.399(4) . ?
N1 C12 1.412(4) . ?
N1 C15 1.453(4) . ?
N2 C7 1.399(5) . ?
N2 C6 1.406(4) . ?
N2 C22 1.447(4) . ?
N3 C29 1.401(4) . ?
N3 C35 1.409(4) . ?
N3 C36 1.457(4) . ?
N4 C47 1.234(11) . ?
N4 C44 1.407(10) . ?
N4 C46 1.516(13) . ?
C1 C2 1.480(4) . ?
C27 C22 1.381(5) . ?
C27 C26 1.398(5) . ?
C27 H27 0.9500 . ?
C2 C3 1.373(5) . ?
C2 C13 1.416(4) . ?
C3 C4 1.406(5) . ?
C3 H3 0.9500 . ?
C4 C5 1.382(4) . ?
C4 H4 0.9500 . ?
C5 C14 1.400(5) . ?
C5 C6 1.488(4) . ?
C7 C8 1.487(5) . ?
C8 C9 1.375(5) . ?
C8 C14 1.406(4) . ?
C9 C10 1.407(5) . ?
C9 H9 0.9500 . ?
C10 C11 1.380(4) . ?
C10 H10 0.9500 . ?
C11 C13 1.408(4) . ?
C11 C12 1.487(4) . ?
C13 C14 1.418(4) . ?
C15 C20 1.369(5) . ?
C15 C16 1.397(5) . ?
C16 C17 1.381(5) . ?
C16 H16 0.9500 . ?
C17 C18 1.390(5) . ?
C17 H17 0.9500 . ?
C18 C19 1.412(5) . ?
C19 C20 1.396(5) . ?
C19 C21 1.488(5) . ?
C20 H20 0.9500 . ?
C22 C23 1.397(5) . ?
C23 C24 1.383(5) . ?
C23 H23 0.9500 . ?
C24 C25 1.388(5) . ?
C24 H24 0.9500 . ?
C25 C26 1.402(5) . ?
C26 C28 1.499(5) . ?
C35 C33 1.483(4) 2_547 ?
C29 C30 1.491(4) . ?
C30 C31 1.372(5) . ?
C30 C34 1.402(5) 2_547 ?
C31 C32 1.411(5) . ?
C31 H31 0.9500 . ?
C32 C33 1.378(5) . ?
C32 H32 0.9500 . ?
C33 C34 1.404(4) . ?
C34 C34 1.419(6) 2_547 ?
C36 C41 1.382(4) . ?
C36 C37 1.390(5) . ?
C37 C38 1.387(5) . ?
C37 H37 0.9500 . ?
C38 C39 1.396(5) . ?
C38 H38 0.9500 . ?
C39 C40 1.392(5) . ?
C40 C41 1.399(4) . ?
C40 C42 1.505(4) . ?
C41 H41 0.9500 . ?
C47 H47 0.9500 . ?
C44 H44A 0.9800 . ?
C44 H44B 0.9800 . ?
C44 H44C 0.9800 . ?
C46 H46A 0.9800 . ?
C46 H46B 0.9800 . ?
C46 H46C 0.9800 . ?
C53 N7 1.569(14) . ?
C53 H53A 0.9800 . ?
C53 H53B 0.9800 . ?
C53 H53C 0.9800 . ?
O23 H23A 0.8696 . ?
O23 H23B 0.8708 . ?
N7 C52 1.211(13) . ?
N7 C54 1.513(14) . ?
C54 H54A 0.9800 . ?
C54 H54B 0.9800 . ?
C54 H54C 0.9800 . ?
C52 O24 1.197(13) . ?
C52 H52 0.9500 . ?
N6 C49 1.348(15) . ?
N6 C50 1.438(16) . ?
N6 C51 1.559(17) . ?
C49 O22 1.18(3) . ?
C49 H49 0.9500 . ?
C50 H50A 0.9800 . ?
C50 H50B 0.9800 . ?
C50 H50C 0.9800 . ?
O25 H25A 0.8499 . ?
O25 H25B 0.8501 . ?
C51 H51A 0.9800 . ?
C51 H51B 0.9800 . ?
C51 H51C 0.9800 . ?
C48 N5 1.12(2) . ?
C48 H48 0.9500 . ?
N5 C45 1.42(3) . ?
N5 C43 1.583(17) . ?
C43 H43A 0.9800 . ?
C43 H43B 0.9800 . ?
C43 H43C 0.9800 . ?
C45 H45A 0.9800 . ?
C45 H45B 0.9800 . ?
C45 H45C 0.9800 . ?

loop_
_geom_torsion_atom_site_label_1
_geom_torsion_atom_site_label_2
_geom_torsion_atom_site_label_3
_geom_torsion_atom_site_label_4
_geom_torsion
_geom_torsion_site_symmetry_1
_geom_torsion_site_symmetry_2
_geom_torsion_site_symmetry_3
_geom_torsion_site_symmetry_4
_geom_torsion_publ_flag
C12 N1 C1 O4 171.9(3) . . . . ?
C15 N1 C1 O4 -4.1(5) . . . . ?
C12 N1 C1 C2 -6.7(5) . . . . ?
C15 N1 C1 C2 177.4(3) . . . . ?
O4 C1 C2 C3 8.0(5) . . . . ?
N1 C1 C2 C3 -173.4(3) . . . . ?
O4 C1 C2 C13 -170.1(3) . . . . ?
N1 C1 C2 C13 8.5(4) . . . . ?
C13 C2 C3 C4 0.6(5) . . . . ?
C1 C2 C3 C4 -177.6(3) . . . . ?
C2 C3 C4 C5 0.6(5) . . . . ?
C3 C4 C5 C14 -0.5(5) . . . . ?
C3 C4 C5 C6 177.8(3) . . . . ?
C7 N2 C6 O6 179.3(3) . . . . ?
C22 N2 C6 O6 1.9(5) . . . . ?
C7 N2 C6 C5 -0.4(5) . . . . ?
C22 N2 C6 C5 -177.7(3) . . . . ?
C4 C5 C6 O6 -1.1(5) . . . . ?
C14 C5 C6 O6 177.2(3) . . . . ?
C4 C5 C6 N2 178.6(3) . . . . ?
C14 C5 C6 N2 -3.1(4) . . . . ?
C6 N2 C7 O7 -173.1(4) . . . . ?
C22 N2 C7 O7 4.2(5) . . . . ?
C6 N2 C7 C8 5.2(5) . . . . ?
C22 N2 C7 C8 -177.4(3) . . . . ?
O7 C7 C8 C9 -7.7(6) . . . . ?
N2 C7 C8 C9 174.0(3) . . . . ?
O7 C7 C8 C14 171.4(4) . . . . ?
N2 C7 C8 C14 -6.9(5) . . . . ?
C14 C8 C9 C10 -3.4(5) . . . . ?
C7 C8 C9 C10 175.7(3) . . . . ?
C8 C9 C10 C11 0.7(5) . . . . ?
C9 C10 C11 C13 2.0(5) . . . . ?
C9 C10 C11 C12 -175.2(3) . . . . ?
C1 N1 C12 O5 179.0(3) . . . . ?
C15 N1 C12 O5 -5.1(5) . . . . ?
C1 N1 C12 C11 -1.6(4) . . . . ?
C15 N1 C12 C11 174.3(3) . . . . ?
C10 C11 C12 O5 5.2(5) . . . . ?
C13 C11 C12 O5 -172.1(3) . . . . ?
C10 C11 C12 N1 -174.2(3) . . . . ?
C13 C11 C12 N1 8.5(4) . . . . ?
C10 C11 C13 C2 175.9(3) . . . . ?
C12 C11 C13 C2 -6.8(4) . . . . ?
C10 C11 C13 C14 -2.2(5) . . . . ?
C12 C11 C13 C14 175.1(3) . . . . ?
C3 C2 C13 C11 -179.9(3) . . . . ?
C1 C2 C13 C11 -1.8(4) . . . . ?
C3 C2 C13 C14 -1.7(4) . . . . ?
C1 C2 C13 C14 176.4(3) . . . . ?
C4 C5 C14 C8 179.6(3) . . . . ?
C6 C5 C14 C8 1.3(5) . . . . ?
C4 C5 C14 C13 -0.7(5) . . . . ?
C6 C5 C14 C13 -179.0(3) . . . . ?
C9 C8 C14 C5 -177.2(3) . . . . ?
C7 C8 C14 C5 3.7(5) . . . . ?
C9 C8 C14 C13 3.1(5) . . . . ?
C7 C8 C14 C13 -176.0(3) . . . . ?
C11 C13 C14 C5 180.0(3) . . . . ?
C2 C13 C14 C5 1.8(4) . . . . ?
C11 C13 C14 C8 -0.3(4) . . . . ?
C2 C13 C14 C8 -178.5(3) . . . . ?
C1 N1 C15 C20 -58.1(4) . . . . ?
C12 N1 C15 C20 125.7(3) . . . . ?
C1 N1 C15 C16 117.8(3) . . . . ?
C12 N1 C15 C16 -58.4(4) . . . . ?
C20 C15 C16 C17 1.8(5) . . . . ?
N1 C15 C16 C17 -174.1(3) . . . . ?
C15 C16 C17 C18 1.8(5) . . . . ?
C16 C17 C18 O1 175.3(3) . . . . ?
C16 C17 C18 C19 -3.7(5) . . . . ?
O1 C18 C19 C20 -176.9(3) . . . . ?
C17 C18 C19 C20 2.1(5) . . . . ?
O1 C18 C19 C21 0.5(5) . . . . ?
C17 C18 C19 C21 179.4(3) . . . . ?
C16 C15 C20 C19 -3.4(5) . . . . ?
N1 C15 C20 C19 172.5(3) . . . . ?
C18 C19 C20 C15 1.4(5) . . . . ?
C21 C19 C20 C15 -175.9(3) . . . . ?
Dy1 O2 C21 O3 14.0(6) . . . . ?
Dy1 O2 C21 C19 -167.2(2) . . . . ?
C20 C19 C21 O3 -6.4(5) . . . . ?
C18 C19 C21 O3 176.3(3) . . . . ?
C20 C19 C21 O2 174.7(3) . . . . ?
C18 C19 C21 O2 -2.6(5) . . . . ?
C26 C27 C22 C23 2.6(5) . . . . ?
C26 C27 C22 N2 -175.3(3) . . . . ?
C7 N2 C22 C27 58.4(4) . . . . ?
C6 N2 C22 C27 -124.1(3) . . . . ?
C7 N2 C22 C23 -119.5(4) . . . . ?
C6 N2 C22 C23 58.0(4) . . . . ?
C27 C22 C23 C24 -2.2(6) . . . . ?
N2 C22 C23 C24 175.7(4) . . . . ?
C22 C23 C24 C25 -0.5(6) . . . . ?
C23 C24 C25 O8 -176.0(4) . . . . ?
C23 C24 C25 C26 2.7(7) . . . . ?
C22 C27 C26 C25 -0.5(6) . . . . ?
C22 C27 C26 C28 178.1(3) . . . . ?
O8 C25 C26 C27 176.5(4) . . . . ?
C24 C25 C26 C27 -2.2(6) . . . . ?
O8 C25 C26 C28 -2.1(6) . . . . ?
C24 C25 C26 C28 179.2(4) . . . . ?
C27 C26 C28 O10 1.1(5) . . . . ?
C25 C26 C28 O10 179.6(4) . . . . ?
C27 C26 C28 O9 -176.7(3) . . . . ?
C25 C26 C28 O9 1.9(6) . . . . ?
C29 N3 C35 O14 173.1(3) . . . . ?
C36 N3 C35 O14 -3.4(5) . . . . ?
C29 N3 C35 C33 -6.3(5) . . . 2_547 ?
C36 N3 C35 C33 177.2(3) . . . 2_547 ?
C35 N3 C29 O15 178.7(3) . . . . ?
C36 N3 C29 O15 -4.9(5) . . . . ?
C35 N3 C29 C30 -1.5(5) . . . . ?
C36 N3 C29 C30 174.9(3) . . . . ?
O15 C29 C30 C31 5.0(5) . . . . ?
N3 C29 C30 C31 -174.7(3) . . . . ?
O15 C29 C30 C34 -173.4(3) . . . 2_547 ?
N3 C29 C30 C34 6.8(4) . . . 2_547 ?
C34 C30 C31 C32 1.6(5) 2_547 . . . ?
C29 C30 C31 C32 -176.8(3) . . . . ?
C30 C31 C32 C33 0.3(5) . . . . ?
C31 C32 C33 C34 -2.7(5) . . . . ?
C31 C32 C33 C35 175.1(3) . . . 2_547 ?
C32 C33 C34 C30 -178.1(3) . . . 2_547 ?
C35 C33 C34 C30 4.1(5) 2_547 . . 2_547 ?
C32 C33 C34 C34 3.1(6) . . . 2_547 ?
C35 C33 C34 C34 -174.6(4) 2_547 . . 2_547 ?
C29 N3 C36 C41 126.9(3) . . . . ?
C35 N3 C36 C41 -56.4(4) . . . . ?
C29 N3 C36 C37 -55.3(4) . . . . ?
C35 N3 C36 C37 121.4(3) . . . . ?
C41 C36 C37 C38 -0.1(5) . . . . ?
N3 C36 C37 C38 -177.9(3) . . . . ?
C36 C37 C38 C39 0.9(5) . . . . ?
C37 C38 C39 O11 179.5(3) . . . . ?
C37 C38 C39 C40 -0.3(5) . . . . ?
O11 C39 C40 C41 179.2(3) . . . . ?
C38 C39 C40 C41 -1.0(5) . . . . ?
O11 C39 C40 C42 0.2(5) . . . . ?
C38 C39 C40 C42 -179.9(3) . . . . ?
C37 C36 C41 C40 -1.2(5) . . . . ?
N3 C36 C41 C40 176.6(3) . . . . ?
C39 C40 C41 C36 1.7(5) . . . . ?
C42 C40 C41 C36 -179.3(3) . . . . ?
Dy1 O12 C42 O13 10.4(6) . . . . ?
Dy1 O12 C42 C40 -170.5(2) . . . . ?
C39 C40 C42 O13 -175.4(3) . . . . ?
C41 C40 C42 O13 5.6(5) . . . . ?
C39 C40 C42 O12 5.4(5) . . . . ?
C41 C40 C42 O12 -173.5(3) . . . . ?
Dy1 O16 C47 N4 122.9(14) . . . . ?
C44 N4 C47 O16 -170.5(11) . . . . ?
C46 N4 C47 O16 17.1(18) . . . . ?
C54 N7 C52 O24 24.3(17) . . . . ?
C53 N7 C52 O24 -154.1(11) . . . . ?
C50 N6 C49 O22 -8(7) . . . . ?
C51 N6 C49 O22 178(6) . . . . ?
N6 C49 O22 Dy1 -8(12) . . . . ?
Dy1 O16 C48 N5 152.2(19) . . . . ?
O16 C48 N5 C45 170(3) . . . . ?
O16 C48 N5 C43 16(3) . . . . ?
